data_2017663
loop_
_publ_author_name
'Harrison, William T. A.'

_publ_section_title
;
 \b-Zn~3~(AsO~3~)~2~
;
_journal_coeditor_code FA3222
_journal_issue 6
_journal_name_full 'Acta Crystallographica Section C'
_journal_page_first i64
_journal_page_last i66
_journal_paper_doi 10.1107/S0108270110017403
_journal_volume 66
_journal_year 2010
_chemical_formula_iupac 'Zn3 (As O3)2'
_chemical_formula_moiety 'As2 O6 Zn3'
_chemical_formula_structural 'Zn3 , 2As O3'
_chemical_formula_sum 'As2 O6 Zn3'
_chemical_formula_weight 441.95
_chemical_name_common 'trizinc(II) diarsenite'
_chemical_name_systematic
;
trizinc(II) bis[trioxidoarsenate(III)]
;
_space_group_IT_number 14
_symmetry_cell_setting monoclinic
_symmetry_space_group_name_Hall '-P 2ybc'
_symmetry_space_group_name_H-M 'P 1 21/c 1'
_atom_sites_solution_primary direct
_atom_sites_solution_secondary difmap
_audit_creation_method SHELXL97
_cell_angle_alpha 90.00
_cell_angle_beta 97.445(5)
_cell_angle_gamma 90.00
_cell_formula_units_Z 4
_cell_length_a 8.2438(8)
_cell_length_b 5.1781(4)
_cell_length_c 15.8222(16)
_cell_measurement_reflns_used 4282
_cell_measurement_temperature 120(2)
_cell_measurement_theta_max 27.48
_cell_measurement_theta_min 2.91
_cell_volume 669.71(11)
_computing_cell_refinement 'SCALEPACK (Otwinowski & Minor, 1997)'
_computing_data_collection 'COLLECT (Nonius, 1998)'
_computing_data_reduction
;
DENZO and SCALEPACK (Otwinowski & Minor, 1997), and SORTAV (Blessing,
1995)
;
_computing_molecular_graphics 'ORTEP-3 (Farrugia, 1997)'
_computing_publication_material 'SHELXL97 (Sheldrick, 2008)'
_computing_structure_refinement 'SHELXL97 (Sheldrick, 2008)'
_computing_structure_solution 'SHELXS97 (Sheldrick, 2008)'
_diffrn_ambient_temperature 120(2)
_diffrn_measured_fraction_theta_full 0.992
_diffrn_measured_fraction_theta_max 0.992
_diffrn_measurement_device_type 'Nonius KappaCCD area-detector'
_diffrn_measurement_method '\w and \f'
_diffrn_radiation_monochromator graphite
_diffrn_radiation_source 'fine-focus sealed tube'
_diffrn_radiation_type MoK\a
_diffrn_radiation_wavelength 0.71073
_diffrn_reflns_av_R_equivalents 0.1544
_diffrn_reflns_av_sigmaI/netI 0.1256
_diffrn_reflns_limit_h_max 10
_diffrn_reflns_limit_h_min -9
_diffrn_reflns_limit_k_max 6
_diffrn_reflns_limit_k_min -6
_diffrn_reflns_limit_l_max 20
_diffrn_reflns_limit_l_min -20
_diffrn_reflns_number 7371
_diffrn_reflns_theta_full 27.62
_diffrn_reflns_theta_max 27.62
_diffrn_reflns_theta_min 3.36
_diffrn_standards_decay_% 0
_exptl_absorpt_coefficient_mu 20.436
_exptl_absorpt_correction_T_max 0.905
_exptl_absorpt_correction_T_min 0.685
_exptl_absorpt_correction_type multi-scan
_exptl_absorpt_process_details '(SADABS; Bruker, 2003)'
_exptl_crystal_colour colourless
_exptl_crystal_density_diffrn 4.383
_exptl_crystal_density_method 'not measured'
_exptl_crystal_description block
_exptl_crystal_F_000 816
_exptl_crystal_size_max 0.02
_exptl_crystal_size_mid 0.01
_exptl_crystal_size_min 0.005
_refine_diff_density_max 1.588
_refine_diff_density_min -1.922
_refine_ls_extinction_coef 0.0027(5)
_refine_ls_extinction_expression Fc^*^=kFc[1+0.001xFc^2^\l^3^/sin(2\q)]^-1/4^
_refine_ls_extinction_method 'SHELXL97 (Sheldrick, 2008)'
_refine_ls_goodness_of_fit_ref 1.037
_refine_ls_matrix_type full
_refine_ls_number_parameters 101
_refine_ls_number_reflns 1547
_refine_ls_number_restraints 0
_refine_ls_restrained_S_all 1.037
_refine_ls_R_factor_all 0.1249
_refine_ls_R_factor_gt 0.0635
_refine_ls_shift/su_max 0.000
_refine_ls_shift/su_mean 0.000
_refine_ls_structure_factor_coef Fsqd
_refine_ls_weighting_details 'calc w = 1/[\s^2^(Fo^2^)+(0.0596P)^2^+1.1085P] where P=(Fo^2^+2Fc^2^)/3'
_refine_ls_weighting_scheme calc
_refine_ls_wR_factor_gt 0.1280
_refine_ls_wR_factor_ref 0.1515
_reflns_number_gt 921
_reflns_number_total 1547
_reflns_threshold_expression I>2\s(I)
_cod_data_source_file fa3222.cif
_cod_data_source_block I
_cod_original_sg_symbol_H-M 'P 21/c'
_cod_database_code 2017663
_cod_database_fobs_code 2017663

loop_
_symmetry_equiv_pos_as_xyz
'x, y, z'
'-x, y+1/2, -z+1/2'
'-x, -y, -z'
'x, -y-1/2, z-1/2'

loop_
_atom_site_type_symbol
_atom_site_label
_atom_site_fract_x
_atom_site_fract_y
_atom_site_fract_z
_atom_site_U_iso_or_equiv
_atom_site_adp_type
_atom_site_calc_flag
_atom_site_refinement_flags
_atom_site_occupancy
_atom_site_disorder_assembly
_atom_site_disorder_group
Zn Zn1 0.5107(2) 0.0498(3) 0.31146(11) 0.0157(5) Uani d . 1 . .
Zn Zn2 0.1301(2) 0.6450(3) 0.25995(10) 0.0141(5) Uani d . 1 . .
Zn Zn3 0.3905(2) 0.6274(3) 0.43363(11) 0.0153(5) Uani d . 1 . .
As As1 0.16665(18) 0.1336(3) 0.39382(10) 0.0140(4) Uani d . 1 . .
As As2 0.25838(18) 0.4589(3) 0.63057(9) 0.0144(4) Uani d . 1 . .
O O1 0.0765(13) 0.0023(19) 0.2960(7) 0.019(2) Uani d . 1 . .
O O2 0.2229(11) 0.440(2) 0.3564(6) 0.017(2) Uani d . 1 . .
O O3 0.3610(12) -0.0178(19) 0.3961(6) 0.017(2) Uani d . 1 . .
O O4 0.4115(12) 0.3056(19) 0.7011(6) 0.017(2) Uani d . 1 . .
O O5 0.2789(11) 0.7673(18) 0.6766(6) 0.012(2) Uani d . 1 . .
O O6 0.3835(12) 0.504(2) 0.5510(6) 0.018(2) Uani d . 1 . .

loop_
_atom_site_aniso_label
_atom_site_aniso_U_11
_atom_site_aniso_U_22
_atom_site_aniso_U_33
_atom_site_aniso_U_12
_atom_site_aniso_U_13
_atom_site_aniso_U_23
Zn1 0.0156(9) 0.0142(9) 0.0167(9) -0.0004(7) 0.0005(7) 0.0017(7)
Zn2 0.0131(9) 0.0139(8) 0.0147(9) -0.0011(7) -0.0011(7) 0.0017(7)
Zn3 0.0147(9) 0.0147(9) 0.0157(9) -0.0001(7) -0.0009(7) 0.0017(7)
As1 0.0140(8) 0.0131(8) 0.0144(8) 0.0010(6) -0.0003(6) -0.0006(6)
As2 0.0123(8) 0.0140(8) 0.0168(8) 0.0007(6) 0.0018(6) -0.0010(6)
O1 0.023(6) 0.010(5) 0.023(6) 0.007(4) 0.001(4) 0.001(4)
O2 0.007(5) 0.031(6) 0.013(5) -0.001(4) -0.002(4) 0.002(4)
O3 0.010(5) 0.018(5) 0.025(6) -0.006(4) 0.007(4) -0.005(5)
O4 0.017(6) 0.016(5) 0.017(5) -0.002(4) -0.006(4) 0.001(4)
O5 0.010(5) 0.008(5) 0.019(5) -0.006(4) 0.010(4) -0.007(4)
O6 0.015(6) 0.032(6) 0.007(5) 0.003(5) 0.000(4) 0.005(5)

loop_
_atom_type_symbol
_atom_type_description
_atom_type_scat_dispersion_real
_atom_type_scat_dispersion_imag
_atom_type_scat_source
Zn Zn 0.2839 1.4301 'International Tables Vol C Tables 4.2.6.8 and 6.1.1.4'
As As 0.0499 2.0058 'International Tables Vol C Tables 4.2.6.8 and 6.1.1.4'
O O 0.0106 0.0060 'International Tables Vol C Tables 4.2.6.8 and 6.1.1.4'

loop_
_geom_angle_atom_site_label_1
_geom_angle_atom_site_label_2
_geom_angle_atom_site_label_3
_geom_angle_site_symmetry_1
_geom_angle_site_symmetry_3
_geom_angle
_geom_angle_publ_flag
O5 Zn1 O3 3_666 . 130.2(4) ?
O5 Zn1 O4 3_666 3_656 99.5(4) ?
O3 Zn1 O4 . 3_656 98.3(4) ?
O5 Zn1 O4 3_666 4_565 99.3(4) ?
O3 Zn1 O4 . 4_565 116.4(4) ?
O4 Zn1 O4 3_656 4_565 111.6(3) ?
O2 Zn2 O1 . 2 112.4(4) ?
O2 Zn2 O5 . 4_575 116.0(4) ?
O1 Zn2 O5 2 4_575 111.5(4) ?
O2 Zn2 O1 . 1_565 111.2(4) ?
O1 Zn2 O1 2 1_565 105.4(3) ?
O5 Zn2 O1 4_575 1_565 99.0(4) ?
O3 Zn3 O6 1_565 3_666 116.4(4) y
O3 Zn3 O6 1_565 . 125.3(4) y
O6 Zn3 O6 3_666 . 85.1(5) y
O3 Zn3 O2 1_565 . 103.1(4) y
O6 Zn3 O2 3_666 . 118.8(4) y
O6 Zn3 O2 . . 108.6(4) y
O3 Zn3 Zn3 1_565 3_666 134.0(3) ?
O6 Zn3 Zn3 3_666 3_666 42.6(3) ?
O6 Zn3 Zn3 . 3_666 42.5(3) ?
O2 Zn3 Zn3 . 3_666 122.9(3) ?
O1 As1 O2 . . 98.6(4) ?
O1 As1 O3 . . 97.1(5) ?
O2 As1 O3 . . 97.3(5) ?
O6 As2 O5 . . 98.3(5) ?
O6 As2 O4 . . 94.3(5) ?
O5 As2 O4 . . 97.2(4) ?
As1 O1 Zn2 . 2_545 119.6(6) n
As1 O1 Zn2 . 1_545 121.5(5) n
Zn2 O1 Zn2 2_545 1_545 115.5(5) n
As1 O2 Zn2 . . 131.3(5) n
As1 O2 Zn3 . . 115.1(5) n
Zn2 O2 Zn3 . . 113.1(5) n
As1 O3 Zn3 . 1_545 120.1(5) n
As1 O3 Zn1 . . 123.4(5) n
Zn3 O3 Zn1 1_545 . 108.2(5) n
As2 O4 Zn1 . 3_656 125.0(5) n
As2 O4 Zn1 . 4_566 124.7(6) n
Zn1 O4 Zn1 3_656 4_566 109.9(4) n
As2 O5 Zn1 . 3_666 121.0(5) n
As2 O5 Zn2 . 4_576 117.0(5) n
Zn1 O5 Zn2 3_666 4_576 116.4(4) n
As2 O6 Zn3 . 3_666 120.3(5) n
As2 O6 Zn3 . . 144.6(6) n
Zn3 O6 Zn3 3_666 . 94.9(5) n

loop_
_geom_bond_atom_site_label_1
_geom_bond_atom_site_label_2
_geom_bond_site_symmetry_2
_geom_bond_distance
_geom_bond_publ_flag
Zn1 O5 3_666 1.964(9) n
Zn1 O3 . 1.967(10) n
Zn1 O4 3_656 1.967(10) n
Zn1 O4 4_565 1.978(9) n
Zn2 O2 . 1.933(9) n
Zn2 O1 2 1.959(10) n
Zn2 O5 4_575 1.966(10) n
Zn2 O1 1_565 2.002(10) n
Zn3 O3 1_565 1.937(10) y
Zn3 O6 3_666 1.968(10) y
Zn3 O6 . 1.973(10) y
Zn3 O2 . 1.977(9) y
Zn3 Zn3 3_666 2.903(3) n
As1 O1 . 1.765(10) n
As1 O2 . 1.776(11) n
As1 O3 . 1.780(10) n
As2 O6 . 1.743(10) n
As2 O5 . 1.755(9) n
As2 O4 . 1.761(9) n
O1 Zn2 2_545 1.959(10) ?
O1 Zn2 1_545 2.002(10) ?
O3 Zn3 1_545 1.937(10) ?
O4 Zn1 3_656 1.967(10) ?
O4 Zn1 4_566 1.978(9) ?
O5 Zn1 3_666 1.964(9) ?
O5 Zn2 4_576 1.966(10) ?
O6 Zn3 3_666 1.968(10) ?
